data_4031947
loop_
_publ_author_name
'Wrobel, Agnes Johanna'
'Lucchesi, Ralph'
'Wibbeling, Birgit'
'Daniliuc, Constantin-Gabriel'
'Fr\"ohlich, Roland'
'W\"urthwein, Ernst-Ulrich'

_publ_section_title
;
 1,3,5-Triazapentadienes by Nucleophilic Addition to 1,3- and
 1,4-Dinitriles-Sterically Constrained Examples by Incorporation into
 Cyclic Peripheries: Synthesis, Aggregation, and Photophysical Properties.
;
_journal_issue 7
_journal_name_full 'The Journal of organic chemistry'
_journal_page_first 2849
_journal_page_last 2863
_journal_paper_doi 10.1021/acs.joc.6b00126
_journal_volume 81
_journal_year 2016
_chemical_formula_sum 'C20 H22 N4'
_chemical_formula_weight 318.42
_chemical_name_systematic
; 
 ? 
;
_space_group_IT_number 15
_symmetry_cell_setting monoclinic
_symmetry_space_group_name_Hall '-C 2yc'
_symmetry_space_group_name_H-M 'C 1 2/c 1'
_atom_sites_solution_hydrogens 'at N2 from difmap, others geom'
_atom_sites_solution_primary direct
_atom_sites_solution_secondary difmap
_audit_creation_method SHELXL-97
_cell_angle_alpha 90.00
_cell_angle_beta 91.3460(10)
_cell_angle_gamma 90.00
_cell_formula_units_Z 8
_cell_length_a 16.8777(4)
_cell_length_b 9.1711(2)
_cell_length_c 21.9473(6)
_cell_measurement_reflns_used 4128
_cell_measurement_temperature 223(2)
_cell_measurement_theta_max 27.88
_cell_measurement_theta_min 4.08
_cell_volume 3396.22(14)
_computing_cell_refinement 'Collect (Nonius B.V., 1998)'
_computing_data_collection 'Collect (Nonius B.V., 1998)'
_computing_data_reduction 'Denzo-SMN (Otwinowski & Minor, 1997)'
_computing_molecular_graphics 'XP (BrukerAXS, 2000)'
_computing_publication_material 'SHELXL-97 (Sheldrick, 1997)'
_computing_structure_refinement 'SHELXL-97 (Sheldrick, 1997)'
_computing_structure_solution 'SHELXS-97 (Sheldrick, 1990)'
_diffrn_ambient_temperature 223(2)
_diffrn_measured_fraction_theta_full 0.946
_diffrn_measured_fraction_theta_max 0.946
_diffrn_measurement_device_type 'Nonius KappaCCD APEXII'
_diffrn_measurement_method '\w and \f scans'
_diffrn_radiation_monochromator 'Montel mirror'
_diffrn_radiation_source 'rotating anode Nonius FR591'
_diffrn_radiation_type MoK\a
_diffrn_radiation_wavelength 0.71073
_diffrn_reflns_av_R_equivalents 0.041
_diffrn_reflns_av_sigmaI/netI 0.0267
_diffrn_reflns_limit_h_max 20
_diffrn_reflns_limit_h_min 0
_diffrn_reflns_limit_k_max 10
_diffrn_reflns_limit_k_min 0
_diffrn_reflns_limit_l_max 26
_diffrn_reflns_limit_l_min -26
_diffrn_reflns_number 7944
_diffrn_reflns_theta_full 25.00
_diffrn_reflns_theta_max 25.00
_diffrn_reflns_theta_min 4.25
_exptl_absorpt_coefficient_mu 0.076
_exptl_absorpt_correction_T_max 0.9925
_exptl_absorpt_correction_T_min 0.9776
_exptl_absorpt_correction_type multi-scan
_exptl_absorpt_process_details 'denzo (Otwinowski, Borek, Majewski & Minor, 2003)'
_exptl_crystal_colour yellow
_exptl_crystal_density_diffrn 1.245
_exptl_crystal_density_method 'not measured'
_exptl_crystal_description block
_exptl_crystal_F_000 1360
_exptl_crystal_size_max 0.30
_exptl_crystal_size_mid 0.30
_exptl_crystal_size_min 0.10
_refine_diff_density_max 0.141
_refine_diff_density_min -0.146
_refine_diff_density_rms 0.029
_refine_ls_extinction_method none
_refine_ls_goodness_of_fit_ref 1.086
_refine_ls_hydrogen_treatment mixed
_refine_ls_matrix_type full
_refine_ls_number_parameters 226
_refine_ls_number_reflns 2836
_refine_ls_number_restraints 1
_refine_ls_restrained_S_all 1.086
_refine_ls_R_factor_all 0.0573
_refine_ls_R_factor_gt 0.0510
_refine_ls_shift/su_max 0.000
_refine_ls_shift/su_mean 0.000
_refine_ls_structure_factor_coef Fsqd
_refine_ls_weighting_details 'calc w=1/[\s^2^(Fo^2^)+(0.0389P)^2^+3.3473P] where P=(Fo^2^+2Fc^2^)/3'
_refine_ls_weighting_scheme calc
_refine_ls_wR_factor_gt 0.1192
_refine_ls_wR_factor_ref 0.1257
_reflns_number_gt 2543
_reflns_number_total 2836
_reflns_threshold_expression >2sigma(I)
_cod_data_source_file jo6b00126_si_010.cif
_cod_data_source_block wue5589
_cod_original_sg_symbol_H-M C2/c
_cod_database_code 4031947

loop_
_symmetry_equiv_pos_as_xyz
'x, y, z'
'-x, y, -z+1/2'
'x+1/2, y+1/2, z'
'-x+1/2, y+1/2, -z+1/2'
'-x, -y, -z'
'x, -y, z-1/2'
'-x+1/2, -y+1/2, -z'
'x+1/2, -y+1/2, z-1/2'

loop_
_atom_site_label
_atom_site_type_symbol
_atom_site_fract_x
_atom_site_fract_y
_atom_site_fract_z
_atom_site_U_iso_or_equiv
_atom_site_adp_type
_atom_site_occupancy
_atom_site_symmetry_multiplicity
_atom_site_calc_flag
_atom_site_refinement_flags
N1 N 0.19189(9) 0.58434(16) 0.51938(7) 0.0449(4) Uani 1 1 d .
N2 N 0.19013(12) 0.7089(2) 0.43116(8) 0.0642(6) Uani 1 1 d D
H2A H 0.1752(16) 0.716(3) 0.3901(10) 0.086(8) Uiso 1 1 d D
H2B H 0.2248(16) 0.779(3) 0.4484(12) 0.103(10) Uiso 1 1 d D
N3 N 0.18828(10) 0.45603(17) 0.61181(7) 0.0475(4) Uani 1 1 d .
N4 N 0.20884(9) 0.59430(17) 0.63816(7) 0.0463(4) Uani 1 1 d .
C1 C 0.17797(10) 0.4608(2) 0.55305(8) 0.0419(4) Uani 1 1 d .
C2 C 0.17032(11) 0.5905(2) 0.46137(8) 0.0448(4) Uani 1 1 d .
C3 C 0.11921(10) 0.4783(2) 0.42822(8) 0.0410(4) Uani 1 1 d .
C4 C 0.11813(10) 0.33636(19) 0.46364(8) 0.0411(4) Uani 1 1 d .
C5 C 0.08471(12) 0.2108(2) 0.43752(9) 0.0511(5) Uani 1 1 d .
H5 H 0.0607 0.2165 0.3985 0.061 Uiso 1 1 calc R
C6 C 0.08620(14) 0.0795(2) 0.46743(10) 0.0606(6) Uani 1 1 d .
H6 H 0.0642 -0.0037 0.4486 0.073 Uiso 1 1 calc R
C7 C 0.12016(14) 0.0697(2) 0.52531(10) 0.0611(6) Uani 1 1 d .
H7 H 0.1224 -0.0207 0.5455 0.073 Uiso 1 1 calc R
C8 C 0.15056(12) 0.1925(2) 0.55311(9) 0.0525(5) Uani 1 1 d .
H8 H 0.1725 0.1862 0.5928 0.063 Uiso 1 1 calc R
C9 C 0.14909(10) 0.32691(19) 0.52286(8) 0.0417(4) Uani 1 1 d .
C10 C 0.14668(13) 0.4539(2) 0.36094(8) 0.0541(5) Uani 1 1 d .
H10A H 0.1913 0.5183 0.3520 0.065 Uiso 1 1 calc R
H10B H 0.1635 0.3526 0.3552 0.065 Uiso 1 1 calc R
C11 C 0.07619(16) 0.4886(3) 0.31930(10) 0.0743(7) Uani 1 1 d .
H11A H 0.0936 0.5285 0.2804 0.089 Uiso 1 1 calc R
H11B H 0.0443 0.4011 0.3113 0.089 Uiso 1 1 calc R
C12 C 0.02957(15) 0.6004(3) 0.35405(11) 0.0733(7) Uani 1 1 d .
H12A H -0.0256 0.6044 0.3392 0.088 Uiso 1 1 calc R
H12B H 0.0533 0.6975 0.3505 0.088 Uiso 1 1 calc R
C13 C 0.03463(12) 0.5458(2) 0.41997(10) 0.0539(5) Uani 1 1 d .
H13A H -0.0062 0.4721 0.4271 0.065 Uiso 1 1 calc R
H13B H 0.0274 0.6265 0.4485 0.065 Uiso 1 1 calc R
C14 C 0.14278(13) 0.6932(2) 0.64419(10) 0.0590(5) Uani 1 1 d .
H14A H 0.1123 0.6656 0.6793 0.089 Uiso 1 1 calc R
H14B H 0.1092 0.6885 0.6077 0.089 Uiso 1 1 calc R
H14C H 0.1625 0.7918 0.6496 0.089 Uiso 1 1 calc R
C15 C 0.26665(11) 0.5866(2) 0.68454(8) 0.0438(4) Uani 1 1 d .
C16 C 0.32383(12) 0.4778(2) 0.68387(9) 0.0519(5) Uani 1 1 d .
H16 H 0.3208 0.4045 0.6540 0.062 Uiso 1 1 calc R
C17 C 0.38494(13) 0.4762(3) 0.72657(10) 0.0611(6) Uani 1 1 d .
H17 H 0.4229 0.4012 0.7256 0.073 Uiso 1 1 calc R
C18 C 0.39141(13) 0.5830(3) 0.77074(9) 0.0616(6) Uani 1 1 d .
H18 H 0.4334 0.5814 0.7996 0.074 Uiso 1 1 calc R
C19 C 0.33553(13) 0.6914(2) 0.77176(9) 0.0579(5) Uani 1 1 d .
H19 H 0.3396 0.7648 0.8016 0.069 Uiso 1 1 calc R
C20 C 0.27326(13) 0.6946(2) 0.72967(8) 0.0527(5) Uani 1 1 d .
H20 H 0.2353 0.7694 0.7313 0.063 Uiso 1 1 calc R

loop_
_atom_site_aniso_label
_atom_site_aniso_U_11
_atom_site_aniso_U_22
_atom_site_aniso_U_33
_atom_site_aniso_U_23
_atom_site_aniso_U_13
_atom_site_aniso_U_12
N1 0.0515(9) 0.0448(8) 0.0379(8) 0.0020(7) -0.0069(7) -0.0103(7)
N2 0.0874(14) 0.0604(11) 0.0438(10) 0.0132(8) -0.0174(9) -0.0328(10)
N3 0.0564(9) 0.0460(9) 0.0399(8) -0.0012(7) -0.0039(7) -0.0116(7)
N4 0.0543(9) 0.0456(9) 0.0386(8) -0.0027(7) -0.0046(7) -0.0065(7)
C1 0.0411(9) 0.0464(10) 0.0382(9) 0.0009(8) -0.0021(7) -0.0046(8)
C2 0.0469(10) 0.0460(10) 0.0412(10) 0.0033(8) -0.0049(8) -0.0077(8)
C3 0.0420(9) 0.0454(10) 0.0355(9) -0.0012(7) -0.0031(7) -0.0056(8)
C4 0.0390(9) 0.0444(10) 0.0400(9) -0.0018(8) 0.0021(7) -0.0055(8)
C5 0.0575(12) 0.0525(11) 0.0432(10) -0.0062(9) -0.0008(9) -0.0100(9)
C6 0.0771(15) 0.0465(11) 0.0584(13) -0.0076(9) 0.0027(11) -0.0179(10)
C7 0.0784(15) 0.0426(11) 0.0623(13) 0.0037(9) 0.0026(11) -0.0114(10)
C8 0.0595(12) 0.0517(11) 0.0462(11) 0.0043(9) -0.0026(9) -0.0067(9)
C9 0.0402(9) 0.0432(10) 0.0418(9) -0.0007(8) 0.0019(7) -0.0043(7)
C10 0.0698(13) 0.0536(11) 0.0392(10) -0.0046(9) 0.0079(9) -0.0075(10)
C11 0.0927(18) 0.0890(18) 0.0406(11) 0.0039(11) -0.0128(11) -0.0200(15)
C12 0.0658(14) 0.0758(16) 0.0769(16) 0.0210(13) -0.0249(12) -0.0061(12)
C13 0.0463(11) 0.0546(12) 0.0606(12) 0.0019(10) -0.0045(9) -0.0010(9)
C14 0.0588(12) 0.0595(13) 0.0584(13) -0.0083(10) -0.0074(10) -0.0010(10)
C15 0.0507(10) 0.0483(10) 0.0324(9) 0.0016(8) 0.0020(7) -0.0107(8)
C16 0.0578(12) 0.0517(11) 0.0461(10) -0.0053(9) -0.0008(9) -0.0048(9)
C17 0.0599(13) 0.0628(13) 0.0604(13) -0.0012(10) -0.0075(10) 0.0004(10)
C18 0.0626(13) 0.0741(15) 0.0474(11) -0.0022(10) -0.0131(10) -0.0082(11)
C19 0.0658(13) 0.0684(14) 0.0392(10) -0.0110(10) -0.0016(9) -0.0083(11)
C20 0.0592(12) 0.0601(12) 0.0388(10) -0.0071(9) 0.0023(8) -0.0029(10)

loop_
_atom_type_symbol
_atom_type_description
_atom_type_scat_dispersion_real
_atom_type_scat_dispersion_imag
_atom_type_scat_source
C C 0.0033 0.0016 'International Tables Vol C Tables 4.2.6.8 and 6.1.1.4'
H H 0.0000 0.0000 'International Tables Vol C Tables 4.2.6.8 and 6.1.1.4'
N N 0.0061 0.0033 'International Tables Vol C Tables 4.2.6.8 and 6.1.1.4'

loop_
_geom_angle_atom_site_label_1
_geom_angle_atom_site_label_2
_geom_angle_atom_site_label_3
_geom_angle
C2 N1 C1 120.51(15)
C2 N2 H2A 118.4(16)
C2 N2 H2B 121.5(17)
H2A N2 H2B 119(2)
C1 N3 N4 113.37(15)
C15 N4 N3 114.11(15)
C15 N4 C14 119.50(15)
N3 N4 C14 114.34(15)
N3 C1 N1 122.74(16)
N3 C1 C9 117.01(16)
N1 C1 C9 120.25(15)
N1 C2 N2 116.98(16)
N1 C2 C3 125.12(16)
N2 C2 C3 117.71(16)
C4 C3 C2 110.47(14)
C4 C3 C13 112.18(15)
C2 C3 C13 107.11(15)
C4 C3 C10 111.50(15)
C2 C3 C10 111.68(15)
C13 C3 C10 103.65(15)
C9 C4 C5 118.04(17)
C9 C4 C3 121.56(15)
C5 C4 C3 120.39(16)
C6 C5 C4 121.59(18)
C6 C5 H5 119.2
C4 C5 H5 119.2
C5 C6 C7 119.97(19)
C5 C6 H6 120.0
C7 C6 H6 120.0
C8 C7 C6 119.72(19)
C8 C7 H7 120.1
C6 C7 H7 120.1
C7 C8 C9 120.58(18)
C7 C8 H8 119.7
C9 C8 H8 119.7
C4 C9 C8 119.98(16)
C4 C9 C1 118.76(16)
C8 C9 C1 121.24(16)
C11 C10 C3 106.93(18)
C11 C10 H10A 110.3
C3 C10 H10A 110.3
C11 C10 H10B 110.3
C3 C10 H10B 110.3
H10A C10 H10B 108.6
C12 C11 C10 104.40(17)
C12 C11 H11A 110.9
C10 C11 H11A 110.9
C12 C11 H11B 110.9
C10 C11 H11B 110.9
H11A C11 H11B 108.9
C11 C12 C13 103.68(18)
C11 C12 H12A 111.0
C13 C12 H12A 111.0
C11 C12 H12B 111.0
C13 C12 H12B 111.0
H12A C12 H12B 109.0
C12 C13 C3 105.64(17)
C12 C13 H13A 110.6
C3 C13 H13A 110.6
C12 C13 H13B 110.6
C3 C13 H13B 110.6
H13A C13 H13B 108.7
N4 C14 H14A 109.5
N4 C14 H14B 109.5
H14A C14 H14B 109.5
N4 C14 H14C 109.5
H14A C14 H14C 109.5
H14B C14 H14C 109.5
C16 C15 N4 120.18(17)
C16 C15 C20 118.09(18)
N4 C15 C20 121.48(18)
C17 C16 C15 120.67(19)
C17 C16 H16 119.7
C15 C16 H16 119.7
C16 C17 C18 121.1(2)
C16 C17 H17 119.5
C18 C17 H17 119.5
C19 C18 C17 118.87(19)
C19 C18 H18 120.6
C17 C18 H18 120.6
C18 C19 C20 121.11(19)
C18 C19 H19 119.4
C20 C19 H19 119.4
C19 C20 C15 120.2(2)
C19 C20 H20 119.9
C15 C20 H20 119.9

loop_
_geom_bond_atom_site_label_1
_geom_bond_atom_site_label_2
_geom_bond_distance
N1 C2 1.317(2)
N1 C1 1.376(2)
N2 C2 1.319(2)
N2 H2A 0.93(2)
N2 H2B 0.94(2)
N3 C1 1.298(2)
N3 N4 1.433(2)
N4 C15 1.395(2)
N4 C14 1.446(3)
C1 C9 1.473(2)
C2 C3 1.518(2)
C3 C4 1.516(2)
C3 C13 1.563(3)
C3 C10 1.574(2)
C4 C9 1.392(2)
C4 C5 1.399(2)
C5 C6 1.371(3)
C5 H5 0.9400
C6 C7 1.384(3)
C6 H6 0.9400
C7 C8 1.375(3)
C7 H7 0.9400
C8 C9 1.400(3)
C8 H8 0.9400
C10 C11 1.517(3)
C10 H10A 0.9800
C10 H10B 0.9800
C11 C12 1.510(4)
C11 H11A 0.9800
C11 H11B 0.9800
C12 C13 1.532(3)
C12 H12A 0.9800
C12 H12B 0.9800
C13 H13A 0.9800
C13 H13B 0.9800
C14 H14A 0.9700
C14 H14B 0.9700
C14 H14C 0.9700
C15 C16 1.388(3)
C15 C20 1.403(3)
C16 C17 1.377(3)
C16 H16 0.9400
C17 C18 1.380(3)
C17 H17 0.9400
C18 C19 1.371(3)
C18 H18 0.9400
C19 C20 1.383(3)
C19 H19 0.9400
C20 H20 0.9400

loop_
_geom_hbond_atom_site_label_D
_geom_hbond_atom_site_label_H
_geom_hbond_atom_site_label_A
_geom_hbond_distance_DH
_geom_hbond_distance_HA
_geom_hbond_distance_DA
_geom_hbond_angle_DHA
_geom_hbond_site_symmetry_A
N2 H2B N1 0.94(2) 2.00(2) 2.939(2) 174(3) 7_566

loop_
_geom_torsion_atom_site_label_1
_geom_torsion_atom_site_label_2
_geom_torsion_atom_site_label_3
_geom_torsion_atom_site_label_4
_geom_torsion
C1 N3 N4 C15 -139.77(17)
C1 N3 N4 C14 77.6(2)
N4 N3 C1 N1 5.0(3)
N4 N3 C1 C9 -174.18(15)
C2 N1 C1 N3 -170.53(18)
C2 N1 C1 C9 8.6(3)
C1 N1 C2 N2 -175.82(19)
C1 N1 C2 C3 9.3(3)
N1 C2 C3 C4 -18.3(3)
N2 C2 C3 C4 166.84(18)
N1 C2 C3 C13 104.1(2)
N2 C2 C3 C13 -70.7(2)
N1 C2 C3 C10 -143.04(19)
N2 C2 C3 C10 42.1(2)
C2 C3 C4 C9 10.4(2)
C13 C3 C4 C9 -109.02(19)
C10 C3 C4 C9 135.23(18)
C2 C3 C4 C5 -170.38(17)
C13 C3 C4 C5 70.2(2)
C10 C3 C4 C5 -45.6(2)
C9 C4 C5 C6 -3.8(3)
C3 C4 C5 C6 176.95(19)
C4 C5 C6 C7 1.1(3)
C5 C6 C7 C8 1.6(4)
C6 C7 C8 C9 -1.5(3)
C5 C4 C9 C8 3.9(3)
C3 C4 C9 C8 -176.91(17)
C5 C4 C9 C1 -174.59(17)
C3 C4 C9 C1 4.6(3)
C7 C8 C9 C4 -1.3(3)
C7 C8 C9 C1 177.10(19)
N3 C1 C9 C4 163.75(17)
N1 C1 C9 C4 -15.4(3)
N3 C1 C9 C8 -14.7(3)
N1 C1 C9 C8 166.15(18)
C4 C3 C10 C11 114.11(18)
C2 C3 C10 C11 -121.76(18)
C13 C3 C10 C11 -6.8(2)
C3 C10 C11 C12 28.9(2)
C10 C11 C12 C13 -39.9(2)
C11 C12 C13 C3 35.7(2)
C4 C3 C13 C12 -137.98(17)
C2 C3 C13 C12 100.64(18)
C10 C3 C13 C12 -17.6(2)
N3 N4 C15 C16 29.9(2)
C14 N4 C15 C16 170.46(18)
N3 N4 C15 C20 -155.90(17)
C14 N4 C15 C20 -15.4(3)
N4 C15 C16 C17 174.64(19)
C20 C15 C16 C17 0.3(3)
C15 C16 C17 C18 -0.5(3)
C16 C17 C18 C19 0.3(3)
C17 C18 C19 C20 0.3(3)
C18 C19 C20 C15 -0.5(3)
C16 C15 C20 C19 0.3(3)
N4 C15 C20 C19 -174.03(18)
